data_4127057
loop_
_publ_author_name
'Wei, Liang'
'Zhu, Qiao'
'Xu, Shi-Ming'
'Chang, Xin'
'Wang, Chun-Jiang'

_publ_section_title
;
 Stereodivergent Synthesis of \a,\a-Disubstituted \a-Amino Acids via
 Synergistic Cu/Ir Catalysis.
;
_journal_name_full 'Journal of the American Chemical Society'
_journal_paper_doi 10.1021/jacs.7b12174
_journal_year 2018
_chemical_absolute_configuration ad
_chemical_formula_sum 'C19 H21 Cl N2 O2'
_chemical_formula_weight 344.83
_space_group_crystal_system orthorhombic
_space_group_IT_number 19
_space_group_name_Hall 'P 2ac 2ab'
_space_group_name_H-M_alt 'P 21 21 21'
_symmetry_space_group_name_Hall 'P 2ac 2ab'
_symmetry_space_group_name_H-M 'P 21 21 21'
_atom_sites_solution_hydrogens difmap
_atom_sites_solution_primary direct
_atom_sites_solution_secondary difmap
_audit_creation_method SHELXL-2016/6
_cell_angle_alpha 90
_cell_angle_beta 90
_cell_angle_gamma 90
_cell_formula_units_Z 4
_cell_length_a 7.3033(6)
_cell_length_b 7.3319(5)
_cell_length_c 33.937(3)
_cell_measurement_reflns_used 5415
_cell_measurement_temperature 296(2)
_cell_measurement_theta_max 26.01
_cell_measurement_theta_min 2.40
_cell_volume 1817.2(3)
_computing_cell_refinement 'Bruker SAINT'
_computing_data_collection 'Bruker APEX2'
_computing_data_reduction 'Bruker SAINT'
_computing_molecular_graphics 'Bruker SHELXTL'
_computing_publication_material 'Bruker SHELXTL'
_computing_structure_refinement 'SHELXL-2016/6 (Sheldrick, 2016)'
_computing_structure_solution 'SHELXT 2014/4 (Sheldrick, 2014)'
_diffrn_ambient_temperature 296(2)
_diffrn_measured_fraction_theta_full 0.989
_diffrn_measured_fraction_theta_max 0.969
_diffrn_measurement_device_type 'Bruker Kappa APEX-Duo CCD'
_diffrn_measurement_method '\f and \w scans'
_diffrn_radiation_type MoK\a
_diffrn_radiation_wavelength 0.71073
_diffrn_reflns_av_R_equivalents 0.0249
_diffrn_reflns_av_unetI/netI 0.0244
_diffrn_reflns_Laue_measured_fraction_full 0.989
_diffrn_reflns_Laue_measured_fraction_max 0.969
_diffrn_reflns_limit_h_max 9
_diffrn_reflns_limit_h_min -9
_diffrn_reflns_limit_k_max 9
_diffrn_reflns_limit_k_min -8
_diffrn_reflns_limit_l_max 45
_diffrn_reflns_limit_l_min -45
_diffrn_reflns_number 17392
_diffrn_reflns_point_group_measured_fraction_full 0.986
_diffrn_reflns_point_group_measured_fraction_max 0.960
_diffrn_reflns_theta_full 25.242
_diffrn_reflns_theta_max 28.733
_diffrn_reflns_theta_min 2.401
_diffrn_source 'fine-focus sealed tube'
_exptl_absorpt_coefficient_mu 0.223
_exptl_absorpt_correction_T_max 0.7458
_exptl_absorpt_correction_T_min 0.6619
_exptl_absorpt_correction_type multi-scan
_exptl_absorpt_process_details 'SADABS-2012/1 (Bruker,2012)'
_exptl_crystal_colour colorless
_exptl_crystal_density_diffrn 1.260
_exptl_crystal_density_meas ?
_exptl_crystal_description block
_exptl_crystal_F_000 728
_exptl_crystal_size_max 0.360
_exptl_crystal_size_mid 0.180
_exptl_crystal_size_min 0.180
_refine_diff_density_max 0.201
_refine_diff_density_min -0.185
_refine_diff_density_rms 0.030
_refine_ls_abs_structure_details
;
 Flack x determined using 1346 quotients [(I+)-(I-)]/[(I+)+(I-)]
 (Parsons, Flack and Wagner, Acta Cryst. B69 (2013) 249-259).
;
_refine_ls_abs_structure_Flack 0.03(2)
_refine_ls_extinction_method none
_refine_ls_goodness_of_fit_ref 1.053
_refine_ls_hydrogen_treatment refall
_refine_ls_matrix_type full
_refine_ls_number_parameters 301
_refine_ls_number_reflns 4498
_refine_ls_number_restraints 0
_refine_ls_restrained_S_all 1.053
_refine_ls_R_factor_all 0.0506
_refine_ls_R_factor_gt 0.0395
_refine_ls_shift/su_max 0.000
_refine_ls_shift/su_mean 0.000
_refine_ls_structure_factor_coef Fsqd
_refine_ls_weighting_details 'w=1/[\s^2^(Fo^2^)+(0.0393P)^2^+0.2954P] where P=(Fo^2^+2Fc^2^)/3'
_refine_ls_weighting_scheme calc
_refine_ls_wR_factor_gt 0.0892
_refine_ls_wR_factor_ref 0.0948
_reflns_Friedel_coverage 0.708
_reflns_Friedel_fraction_full 0.982
_reflns_Friedel_fraction_max 0.947
_reflns_number_gt 3783
_reflns_number_total 4498
_reflns_threshold_expression 'I > 2\s(I)'
_cod_data_source_file ja7b12174_si_002.cif
_cod_data_source_block xxx_a
_cod_depositor_comments
;
The following automatic conversions were performed:

'_exptl_crystal_density_meas' value 'not measured' was changed to '?'
- the value is perceived as not measured.

Automatic conversion script
Id: cif_fix_values 4973 2017-02-22 13:04:09Z antanas 
;
_cod_original_cell_volume 1817.2(2)
_cod_database_code 4127057
_shelx_shelxl_version_number 2016/6
_shelx_space_group_comment
;
The symmetry employed for this shelxl refinement is uniquely defined
by the following loop, which should always be used as a source of
symmetry information in preference to the above space-group names.
They are only intended as comments.
;
_shelx_estimated_absorpt_t_min 0.924
_shelx_estimated_absorpt_t_max 0.961

loop_
_space_group_symop_operation_xyz
'x, y, z'
'-x+1/2, -y, z+1/2'
'-x, y+1/2, -z+1/2'
'x+1/2, -y+1/2, -z'

loop_
_atom_site_label
_atom_site_type_symbol
_atom_site_fract_x
_atom_site_fract_y
_atom_site_fract_z
_atom_site_U_iso_or_equiv
_atom_site_adp_type
_atom_site_occupancy
_atom_site_site_symmetry_order
_atom_site_calc_flag
Cl01 Cl 0.69402(15) 1.08529(14) 0.48242(3) 0.0955(4) Uani 1 1 d
O1 O 0.8068(3) 0.6498(2) 0.69794(5) 0.0623(5) Uani 1 1 d
H1N H 0.649(3) 0.568(3) 0.6315(6) 0.031(6) Uiso 1 1 d
H1B H 0.974(4) 0.603(4) 0.6267(9) 0.063(8) Uiso 1 1 d
H1A H 0.954(4) 0.432(4) 0.5997(9) 0.069(9) Uiso 1 1 d
N1 N 0.7142(3) 0.4774(3) 0.62736(5) 0.0365(4) Uani 1 1 d
C1 C 0.8840(3) 0.5409(4) 0.60860(8) 0.0506(6) Uani 1 1 d
O2 O 0.8242(3) 0.3864(2) 0.73032(4) 0.0513(4) Uani 1 1 d
N2 N 0.4433(3) -0.1730(3) 0.62770(6) 0.0504(5) Uani 1 1 d
C2 C 0.8378(3) 0.6756(3) 0.57657(6) 0.0417(5) Uani 1 1 d
C3 C 0.8925(3) 0.8556(4) 0.57981(7) 0.0463(6) Uani 1 1 d
H3 H 0.959(3) 0.890(4) 0.6010(8) 0.048(7) Uiso 1 1 d
H4 H 0.882(4) 1.110(4) 0.5560(8) 0.063(8) Uiso 1 1 d
C4 C 0.8482(4) 0.9823(4) 0.55100(8) 0.0529(6) Uani 1 1 d
C5 C 0.7497(3) 0.9263(4) 0.51876(7) 0.0501(6) Uani 1 1 d
C6 C 0.6941(4) 0.7482(4) 0.51425(7) 0.0511(6) Uani 1 1 d
H6 H 0.617(5) 0.716(5) 0.4924(9) 0.076(9) Uiso 1 1 d
C8 C 0.7347(3) 0.3690(3) 0.66297(6) 0.0357(5) Uani 1 1 d
C7 C 0.7381(4) 0.6241(4) 0.54347(7) 0.0498(6) Uani 1 1 d
H7 H 0.698(4) 0.500(4) 0.5405(8) 0.060(8) Uiso 1 1 d
C9 C 0.8764(4) 0.2173(4) 0.65678(7) 0.0455(6) Uani 1 1 d
H9C H 0.860(3) 0.126(4) 0.6783(8) 0.046(7) Uiso 1 1 d
H9B H 1.005(4) 0.266(4) 0.6584(7) 0.052(7) Uiso 1 1 d
H9A H 0.853(4) 0.156(4) 0.6328(8) 0.051(7) Uiso 1 1 d
C10 C 0.7931(3) 0.4886(3) 0.69838(6) 0.0400(5) Uani 1 1 d
C11 C 0.8736(5) 0.4817(5) 0.76609(8) 0.0612(8) Uani 1 1 d
H11C H 0.925(6) 0.390(6) 0.7837(11) 0.103(13) Uiso 1 1 d
H11B H 0.966(6) 0.571(6) 0.7616(11) 0.100(13) Uiso 1 1 d
H11 H 0.771(7) 0.547(7) 0.7774(13) 0.120(15) Uiso 1 1 d
C12 C 0.5442(3) 0.2833(3) 0.67415(6) 0.0377(5) Uani 1 1 d
H12 H 0.566(3) 0.223(3) 0.6996(6) 0.037(6) Uiso 1 1 d
C13 C 0.4037(3) 0.4294(4) 0.68220(8) 0.0482(6) Uani 1 1 d
H13 H 0.363(4) 0.492(4) 0.6591(9) 0.067(9) Uiso 1 1 d
C14 C 0.3357(5) 0.4638(5) 0.71719(12) 0.0780(10) Uani 1 1 d
H14B H 0.376(6) 0.381(6) 0.7411(12) 0.106(13) Uiso 1 1 d
H14A H 0.257(6) 0.560(6) 0.7207(12) 0.098(12) Uiso 1 1 d
C15 C 0.4816(3) 0.1449(3) 0.64395(6) 0.0373(5) Uani 1 1 d
C16 C 0.4138(4) 0.1913(4) 0.60697(7) 0.0478(6) Uani 1 1 d
H16 H 0.400(4) 0.317(4) 0.6002(9) 0.065(9) Uiso 1 1 d
C17 C 0.3625(4) 0.0551(4) 0.58126(8) 0.0539(6) Uani 1 1 d
H17 H 0.318(4) 0.082(4) 0.5556(8) 0.061(8) Uiso 1 1 d
C18 C 0.3795(4) -0.1234(4) 0.59265(8) 0.0511(6) Uani 1 1 d
H18 H 0.339(4) -0.221(4) 0.5751(8) 0.065(8) Uiso 1 1 d
C19 C 0.4930(3) -0.0390(3) 0.65217(7) 0.0437(5) Uani 1 1 d
H19 H 0.538(4) -0.073(4) 0.6780(8) 0.052(7) Uiso 1 1 d

loop_
_atom_site_aniso_label
_atom_site_aniso_U_11
_atom_site_aniso_U_22
_atom_site_aniso_U_33
_atom_site_aniso_U_23
_atom_site_aniso_U_13
_atom_site_aniso_U_12
Cl01 0.1075(7) 0.0916(7) 0.0873(6) 0.0496(5) -0.0201(5) -0.0175(6)
O1 0.0971(15) 0.0343(11) 0.0554(10) -0.0054(8) -0.0132(10) -0.0068(10)
N1 0.0401(9) 0.0346(10) 0.0347(8) 0.0034(7) 0.0007(7) 0.0038(8)
C1 0.0402(12) 0.0599(18) 0.0516(14) 0.0112(12) 0.0039(10) 0.0019(12)
O2 0.0760(11) 0.0424(10) 0.0355(8) -0.0049(7) -0.0132(8) -0.0006(9)
N2 0.0626(13) 0.0321(11) 0.0565(12) -0.0003(9) -0.0037(10) -0.0002(9)
C2 0.0399(11) 0.0499(14) 0.0353(10) 0.0017(9) 0.0090(9) -0.0029(10)
C3 0.0477(12) 0.0530(16) 0.0381(11) -0.0080(11) 0.0024(10) -0.0064(11)
C4 0.0588(15) 0.0416(15) 0.0584(15) -0.0015(12) 0.0056(12) -0.0095(12)
C5 0.0506(12) 0.0538(16) 0.0457(12) 0.0133(11) 0.0029(10) -0.0043(11)
C6 0.0524(14) 0.0643(18) 0.0365(11) 0.0017(11) -0.0021(10) -0.0158(13)
C8 0.0446(11) 0.0303(11) 0.0321(9) -0.0017(8) -0.0032(8) 0.0043(9)
C7 0.0547(14) 0.0469(15) 0.0478(12) -0.0005(11) 0.0015(11) -0.0150(12)
C9 0.0524(14) 0.0407(15) 0.0432(12) -0.0046(11) -0.0091(10) 0.0121(11)
C10 0.0448(11) 0.0368(13) 0.0384(11) -0.0032(9) -0.0012(9) 0.0023(10)
C11 0.079(2) 0.067(2) 0.0378(13) -0.0129(13) -0.0132(13) -0.0012(17)
C12 0.0507(12) 0.0296(12) 0.0327(10) 0.0034(9) -0.0010(9) 0.0005(9)
C13 0.0493(13) 0.0353(14) 0.0601(14) 0.0006(11) 0.0125(11) -0.0020(10)
C14 0.084(2) 0.062(2) 0.087(2) -0.0135(19) 0.0354(19) 0.0043(19)
C15 0.0419(11) 0.0312(12) 0.0388(11) 0.0040(9) -0.0008(9) -0.0020(9)
C16 0.0538(14) 0.0371(14) 0.0525(13) 0.0115(11) -0.0139(11) -0.0034(11)
C17 0.0588(14) 0.0554(17) 0.0475(13) 0.0057(12) -0.0205(11) -0.0078(12)
C18 0.0546(14) 0.0444(15) 0.0544(14) -0.0091(12) -0.0106(11) -0.0042(11)
C19 0.0565(13) 0.0350(13) 0.0396(11) 0.0047(10) -0.0045(10) 0.0006(10)

loop_
_atom_type_symbol
_atom_type_description
_atom_type_scat_dispersion_real
_atom_type_scat_dispersion_imag
_atom_type_scat_source
C C 0.0033 0.0016 'International Tables Vol C Tables 4.2.6.8 and 6.1.1.4'
H H 0.0000 0.0000 'International Tables Vol C Tables 4.2.6.8 and 6.1.1.4'
N N 0.0061 0.0033 'International Tables Vol C Tables 4.2.6.8 and 6.1.1.4'
O O 0.0106 0.0060 'International Tables Vol C Tables 4.2.6.8 and 6.1.1.4'
Cl Cl 0.1484 0.1585 'International Tables Vol C Tables 4.2.6.8 and 6.1.1.4'

loop_
_geom_angle_atom_site_label_1
_geom_angle_atom_site_label_2
_geom_angle_atom_site_label_3
_geom_angle
C8 N1 C1 116.53(18)
C8 N1 H1N 110.7(15)
C1 N1 H1N 107.7(16)
N1 C1 C2 109.35(19)
N1 C1 H1B 115.5(17)
C2 C1 H1B 106.9(18)
N1 C1 H1A 108.3(18)
C2 C1 H1A 114.9(18)
H1B C1 H1A 102(2)
C10 O2 C11 116.9(2)
C18 N2 C19 116.8(2)
C3 C2 C7 118.3(2)
C3 C2 C1 120.2(2)
C7 C2 C1 121.5(2)
C2 C3 C4 121.1(2)
C2 C3 H3 118.9(18)
C4 C3 H3 120.1(18)
C5 C4 C3 118.9(2)
C5 C4 H4 123.6(17)
C3 C4 H4 117.3(17)
C4 C5 C6 121.8(2)
C4 C5 Cl01 119.1(2)
C6 C5 Cl01 119.12(19)
C5 C6 C7 118.4(2)
C5 C6 H6 120(2)
C7 C6 H6 122(2)
N1 C8 C9 110.57(18)
N1 C8 C10 111.37(18)
C9 C8 C10 109.35(18)
N1 C8 C12 109.16(17)
C9 C8 C12 109.88(19)
C10 C8 C12 106.43(17)
C6 C7 C2 121.5(2)
C6 C7 H7 118.6(16)
C2 C7 H7 119.9(16)
C8 C9 H9C 107.8(15)
C8 C9 H9B 111.3(16)
H9C C9 H9B 108(2)
C8 C9 H9A 109.8(17)
H9C C9 H9A 107(2)
H9B C9 H9A 113(2)
O1 C10 O2 123.6(2)
O1 C10 C8 125.3(2)
O2 C10 C8 111.04(19)
O2 C11 H11C 106(2)
O2 C11 H11B 112(2)
H11C C11 H11B 107(3)
O2 C11 H11 112(3)
H11C C11 H11 113(4)
H11B C11 H11 106(3)
C13 C12 C15 113.1(2)
C13 C12 C8 111.22(18)
C15 C12 C8 111.84(17)
C13 C12 H12 105.6(14)
C15 C12 H12 110.1(14)
C8 C12 H12 104.4(14)
C14 C13 C12 123.9(3)
C14 C13 H13 122.0(18)
C12 C13 H13 114.0(18)
C13 C14 H14B 119(2)
C13 C14 H14A 120(3)
H14B C14 H14A 121(3)
C19 C15 C16 116.3(2)
C19 C15 C12 120.01(19)
C16 C15 C12 123.7(2)
C17 C16 C15 119.4(2)
C17 C16 H16 121.2(18)
C15 C16 H16 119.3(18)
C18 C17 C16 119.3(2)
C18 C17 H17 119.2(18)
C16 C17 H17 121.5(18)
N2 C18 C17 123.1(2)
N2 C18 H18 116.9(18)
C17 C18 H18 120.0(17)
N2 C19 C15 125.2(2)
N2 C19 H19 117.7(16)
C15 C19 H19 117.1(16)

loop_
_geom_bond_atom_site_label_1
_geom_bond_atom_site_label_2
_geom_bond_distance
Cl01 C5 1.745(2)
O1 C10 1.186(3)
N1 C8 1.454(3)
N1 C1 1.469(3)
N1 H1N 0.83(2)
C1 C2 1.507(3)
C1 H1B 1.01(3)
C1 H1A 1.00(3)
O2 C10 1.337(3)
O2 C11 1.446(3)
N2 C18 1.328(3)
N2 C19 1.337(3)
C2 C3 1.383(4)
C2 C7 1.391(3)
C3 C4 1.387(4)
C3 H3 0.91(3)
C4 C5 1.372(4)
C4 H4 0.98(3)
C5 C6 1.376(4)
C6 C7 1.383(4)
C6 H6 0.96(3)
C8 C9 1.534(3)
C8 C10 1.547(3)
C8 C12 1.573(3)
C7 H7 0.96(3)
C9 H9C 1.00(3)
C9 H9B 1.00(3)
C9 H9A 0.95(3)
C11 H11C 0.97(4)
C11 H11B 0.95(4)
C11 H11 0.97(5)
C12 C13 1.508(3)
C12 C15 1.514(3)
C12 H12 0.98(2)
C13 C14 1.311(4)
C13 H13 0.96(3)
C14 H14B 1.05(4)
C14 H14A 0.92(4)
C15 C19 1.379(3)
C15 C16 1.391(3)
C16 C17 1.378(4)
C16 H16 0.96(3)
C17 C18 1.370(4)
C17 H17 0.95(3)
C18 H18 0.98(3)
C19 H19 0.97(3)

loop_
_geom_torsion_atom_site_label_1
_geom_torsion_atom_site_label_2
_geom_torsion_atom_site_label_3
_geom_torsion_atom_site_label_4
_geom_torsion
C8 N1 C1 C2 -170.5(2)
N1 C1 C2 C3 115.0(3)
N1 C1 C2 C7 -64.2(3)
C7 C2 C3 C4 0.5(4)
C1 C2 C3 C4 -178.7(2)
C2 C3 C4 C5 -0.5(4)
C3 C4 C5 C6 -0.1(4)
C3 C4 C5 Cl01 -179.9(2)
C4 C5 C6 C7 0.7(4)
Cl01 C5 C6 C7 -179.5(2)
C1 N1 C8 C9 -48.4(3)
C1 N1 C8 C10 73.4(3)
C1 N1 C8 C12 -169.4(2)
C5 C6 C7 C2 -0.7(4)
C3 C2 C7 C6 0.1(4)
C1 C2 C7 C6 179.3(2)
C11 O2 C10 O1 1.2(4)
C11 O2 C10 C8 -177.8(2)
N1 C8 C10 O1 5.3(3)
C9 C8 C10 O1 127.8(3)
C12 C8 C10 O1 -113.5(3)
N1 C8 C10 O2 -175.60(18)
C9 C8 C10 O2 -53.1(2)
C12 C8 C10 O2 65.5(2)
N1 C8 C12 C13 -61.1(2)
C9 C8 C12 C13 177.51(19)
C10 C8 C12 C13 59.2(2)
N1 C8 C12 C15 66.5(2)
C9 C8 C12 C15 -54.9(2)
C10 C8 C12 C15 -173.21(18)
C15 C12 C13 C14 122.4(3)
C8 C12 C13 C14 -110.8(3)
C13 C12 C15 C19 -129.1(2)
C8 C12 C15 C19 104.4(2)
C13 C12 C15 C16 52.1(3)
C8 C12 C15 C16 -74.4(3)
C19 C15 C16 C17 0.2(4)
C12 C15 C16 C17 179.1(2)
C15 C16 C17 C18 -0.1(4)
C19 N2 C18 C17 -0.4(4)
C16 C17 C18 N2 0.2(4)
C18 N2 C19 C15 0.6(4)
C16 C15 C19 N2 -0.5(4)
C12 C15 C19 N2 -179.4(2)
